data_7010858
loop_
_publ_author_name
'Yew Chin Neo'
'Jagadese J. Vittal'
'T. S. Andy Hor'

_publ_section_title
;
 Pd(O2CCF2CF3-O)2(dppf) and PdAg(\m-O2CCF2CF3)2(O2CCF2CF3-O)(dppf)
 [dppf = 1,1'-bis(diphenylphosphino)ferrocene]: A stable Pd(II)
 phosphine carboxylate as a precursor to heterobimetallic carboxylates
;
_journal_issue 3
_journal_name_full 'J. Chem. Soc., Dalton Trans.'
_journal_page_first 337
_journal_page_last 342
_journal_paper_doi 10.1039/b104539n
_journal_year 2002
_chemical_formula_sum 'C43 H32 Ag F15 Fe O8 P2 Pd'
_chemical_formula_weight 1293.76
_space_group_IT_number 2
_symmetry_cell_setting triclinic
_symmetry_space_group_name_Hall '-P 1'
_symmetry_space_group_name_H-M 'P -1'
_atom_sites_solution_hydrogens geom
_atom_sites_solution_primary direct
_atom_sites_solution_secondary difmap
_audit_creation_method SHELXL-97
_cell_angle_alpha 83.046(1)
_cell_angle_beta 74.119(1)
_cell_angle_gamma 82.730(1)
_cell_formula_units_Z 2
_cell_length_a 11.8087(1)
_cell_length_b 13.7473(2)
_cell_length_c 14.9548(1)
_cell_measurement_reflns_used 8192
_cell_measurement_temperature 223(2)
_cell_measurement_theta_max 25.0
_cell_measurement_theta_min 2.06
_cell_volume 2306.77(4)
_computing_cell_refinement 'Bruker AXS, SAINT'
_computing_data_collection 'Bruker AXS, SMART'
_computing_data_reduction 'Bruker AXS, SAINT'
_computing_molecular_graphics 'Bruker AXS, SHELXTL'
_computing_publication_material 'Bruker AXS, SHELXTL'
_computing_structure_refinement 'SHELXL-97 (Sheldrick, 1997)'
_computing_structure_solution 'SHELXS-97 (Sheldrick, 1990)'
_diffrn_ambient_temperature 293(2)
_diffrn_measured_fraction_theta_full 0.963
_diffrn_measured_fraction_theta_max 0.963
_diffrn_measurement_method '\w scans'
_diffrn_radiation_monochromator graphite
_diffrn_radiation_source 'fine-focus sealed tube'
_diffrn_radiation_type MoK\a
_diffrn_radiation_wavelength 0.71073
_diffrn_reflns_av_R_equivalents 0.0238
_diffrn_reflns_av_sigmaI/netI 0.0295
_diffrn_reflns_limit_h_max 13
_diffrn_reflns_limit_h_min -14
_diffrn_reflns_limit_k_max 17
_diffrn_reflns_limit_k_min -17
_diffrn_reflns_limit_l_max 18
_diffrn_reflns_limit_l_min -15
_diffrn_reflns_number 13307
_diffrn_reflns_theta_full 26.37
_diffrn_reflns_theta_max 26.37
_diffrn_reflns_theta_min 1.80
_exptl_absorpt_coefficient_mu 1.298
_exptl_absorpt_correction_T_max 0.6474
_exptl_absorpt_correction_T_min 0.4700
_exptl_absorpt_correction_type 'sadabs (Sheldrick, 1996)'
_exptl_crystal_colour 'dark red'
_exptl_crystal_density_diffrn 1.860
_exptl_crystal_density_meas ?
_exptl_crystal_density_method .
_exptl_crystal_description 'mulfaced blocks'
_exptl_crystal_F_000 1272
_exptl_crystal_size_max 0.5
_exptl_crystal_size_mid 0.5
_exptl_crystal_size_min 0.4
_refine_diff_density_max 1.756
_refine_diff_density_min -1.699
_refine_diff_density_rms 0.147
_refine_ls_extinction_coef 0.0006(5)
_refine_ls_extinction_expression Fc^*^=kFc[1+0.001xFc^2^\l^3^/sin(2\q)]^-1/4^
_refine_ls_extinction_method SHELXL
_refine_ls_goodness_of_fit_ref 1.095
_refine_ls_hydrogen_treatment mixed
_refine_ls_matrix_type full
_refine_ls_number_parameters 607
_refine_ls_number_reflns 9075
_refine_ls_number_restraints 694
_refine_ls_restrained_S_all 1.356
_refine_ls_R_factor_all 0.0680
_refine_ls_R_factor_gt 0.0628
_refine_ls_shift/su_max 0.005
_refine_ls_shift/su_mean 0.000
_refine_ls_structure_factor_coef Fsqd
_refine_ls_weighting_details 'calc w=1/[\s^2^(Fo^2^)+(0.0860P)^2^+10.6966P] where P=(Fo^2^+2Fc^2^)/3'
_refine_ls_weighting_scheme calc
_refine_ls_wR_factor_gt 0.1650
_refine_ls_wR_factor_ref 0.1706
_reflns_number_gt 8323
_reflns_number_total 9075
_reflns_threshold_expression >2sigma(I)
_cod_data_source_file b104539n.txt
_cod_data_source_block 007
_cod_original_sg_symbol_H-M P-1
_cod_database_code 7010858

loop_
_symmetry_equiv_pos_as_xyz
'x, y, z'
'-x, -y, -z'

loop_
_atom_site_label
_atom_site_type_symbol
_atom_site_fract_x
_atom_site_fract_y
_atom_site_fract_z
_atom_site_U_iso_or_equiv
_atom_site_adp_type
_atom_site_occupancy
_atom_site_symmetry_multiplicity
_atom_site_calc_flag
_atom_site_refinement_flags
_atom_site_disorder_assembly
_atom_site_disorder_group
Pd1 Pd 0.63247(4) 0.19205(3) 0.27470(3) 0.02508(17) Uani 1 1 d . . .
Ag1 Ag 0.83487(6) 0.27075(7) 0.11274(4) 0.0659(3) Uani 1 1 d . . .
Fe1 Fe 0.37401(8) 0.23485(7) 0.11483(6) 0.0298(2) Uani 1 1 d . . .
C1 C 0.5107(6) 0.1321(5) 0.1053(4) 0.0292(12) Uani 1 1 d . . .
C2 C 0.4189(6) 0.0958(5) 0.0750(5) 0.0370(15) Uani 1 1 d . . .
H2 H 0.3796 0.0404 0.1010 0.044 Uiso 1 1 calc R . .
C3 C 0.4001(7) 0.1607(6) -0.0024(5) 0.0461(18) Uani 1 1 d . . .
H3 H 0.3457 0.1551 -0.0358 0.055 Uiso 1 1 calc R . .
C4 C 0.4777(7) 0.2350(6) -0.0201(5) 0.0460(18) Uani 1 1 d . . .
H4 H 0.4828 0.2865 -0.0670 0.055 Uiso 1 1 calc R . .
C5 C 0.5459(6) 0.2182(5) 0.0450(4) 0.0360(14) Uani 1 1 d . . .
H5 H 0.6040 0.2565 0.0483 0.043 Uiso 1 1 calc R . .
C6 C 0.3547(5) 0.3017(5) 0.2312(4) 0.0304(13) Uani 1 1 d . . .
C7 C 0.2717(6) 0.2290(6) 0.2477(5) 0.0379(15) Uani 1 1 d . . .
H7 H 0.2671 0.1738 0.2907 0.045 Uiso 1 1 calc R . .
C8 C 0.1975(6) 0.2573(7) 0.1858(6) 0.0470(18) Uani 1 1 d . . .
H8 H 0.1355 0.2239 0.1820 0.056 Uiso 1 1 calc R . .
C9 C 0.2340(7) 0.3435(6) 0.1323(6) 0.0452(18) Uani 1 1 d . . .
H9 H 0.2008 0.3764 0.0859 0.054 Uiso 1 1 calc R . .
C10 C 0.3297(6) 0.3735(5) 0.1594(5) 0.0369(15) Uani 1 1 d . . .
H10 H 0.3689 0.4293 0.1351 0.044 Uiso 1 1 calc R . .
P1 P 0.57644(13) 0.08234(11) 0.19807(10) 0.0246(3) Uani 1 1 d . . .
P2 P 0.46721(14) 0.30108(11) 0.29096(11) 0.0265(3) Uani 1 1 d . . .
C1A C 0.7029(5) 0.0022(5) 0.1389(4) 0.0300(13) Uani 1 1 d . . .
C2A C 0.7642(6) 0.0300(5) 0.0470(5) 0.0371(14) Uani 1 1 d . . .
H2A H 0.7412 0.0892 0.0166 0.045 Uiso 1 1 calc R . .
C3A C 0.8591(7) -0.0312(7) 0.0018(6) 0.0512(19) Uani 1 1 d . . .
H3A H 0.8992 -0.0134 -0.0596 0.061 Uiso 1 1 calc R . .
C4A C 0.8953(8) -0.1185(7) 0.0465(7) 0.058(2) Uani 1 1 d . . .
H4A H 0.9596 -0.1590 0.0155 0.070 Uiso 1 1 calc R . .
C5A C 0.8358(8) -0.1454(7) 0.1373(6) 0.055(2) Uani 1 1 d . . .
H5A H 0.8599 -0.2044 0.1674 0.066 Uiso 1 1 calc R . .
C6A C 0.7409(7) -0.0856(5) 0.1836(5) 0.0404(16) Uani 1 1 d . . .
H6A H 0.7020 -0.1039 0.2452 0.048 Uiso 1 1 calc R . .
C1B C 0.4789(5) 0.0010(4) 0.2791(4) 0.0298(12) Uani 1 1 d . . .
C2B C 0.4395(6) 0.0188(5) 0.3732(5) 0.0354(14) Uani 1 1 d . . .
H2B H 0.4631 0.0724 0.3934 0.043 Uiso 1 1 calc R . .
C3B C 0.3650(7) -0.0434(6) 0.4368(6) 0.0491(19) Uani 1 1 d . . .
H3B H 0.3381 -0.0307 0.4992 0.059 Uiso 1 1 calc R . .
C4B C 0.3315(7) -0.1228(7) 0.4074(7) 0.055(2) Uani 1 1 d . . .
H4B H 0.2818 -0.1643 0.4499 0.066 Uiso 1 1 calc R . .
C5B C 0.3713(8) -0.1418(6) 0.3147(7) 0.054(2) Uani 1 1 d . . .
H5B H 0.3482 -0.1963 0.2954 0.065 Uiso 1 1 calc R . .
C6B C 0.4452(7) -0.0808(5) 0.2501(5) 0.0398(15) Uani 1 1 d . . .
H6B H 0.4719 -0.0944 0.1879 0.048 Uiso 1 1 calc R . .
C1C C 0.3838(6) 0.2896(5) 0.4135(4) 0.0301(12) Uani 1 1 d . . .
C2C C 0.4374(6) 0.2460(5) 0.4817(4) 0.0340(14) Uani 1 1 d . . .
H2C H 0.5172 0.2231 0.4659 0.041 Uiso 1 1 calc R . .
C3C C 0.3702(7) 0.2367(6) 0.5750(5) 0.0422(16) Uani 1 1 d . . .
H3C H 0.4056 0.2068 0.6210 0.051 Uiso 1 1 calc R . .
C4C C 0.2538(8) 0.2710(7) 0.5988(5) 0.0512(19) Uani 1 1 d . . .
H4C H 0.2100 0.2638 0.6607 0.061 Uiso 1 1 calc R . .
C5C C 0.2000(7) 0.3170(7) 0.5305(6) 0.054(2) Uani 1 1 d . . .
H5C H 0.1210 0.3422 0.5472 0.064 Uiso 1 1 calc R . .
C6C C 0.2640(7) 0.3254(6) 0.4382(5) 0.0437(17) Uani 1 1 d . . .
H6C H 0.2277 0.3547 0.3924 0.052 Uiso 1 1 calc R . .
C1D C 0.5134(6) 0.4251(5) 0.2667(5) 0.0324(13) Uani 1 1 d . . .
C2D C 0.4827(8) 0.4908(6) 0.3339(6) 0.0488(18) Uani 1 1 d . . .
H2D H 0.4343 0.4728 0.3926 0.059 Uiso 1 1 calc R . .
C3D C 0.5229(10) 0.5830(6) 0.3150(8) 0.064(3) Uani 1 1 d . . .
H3D H 0.5017 0.6270 0.3608 0.076 Uiso 1 1 calc R . .
C4D C 0.5946(9) 0.6096(7) 0.2283(8) 0.063(3) Uani 1 1 d . . .
H4D H 0.6233 0.6712 0.2161 0.075 Uiso 1 1 calc R . .
C5D C 0.6242(8) 0.5457(6) 0.1597(7) 0.055(2) Uani 1 1 d . . .
H5D H 0.6709 0.5650 0.1007 0.066 Uiso 1 1 calc R . .
C6D C 0.5848(7) 0.4528(5) 0.1779(6) 0.0423(16) Uani 1 1 d . . .
H6D H 0.6055 0.4093 0.1317 0.051 Uiso 1 1 calc R . .
O1 O 0.6905(4) 0.2851(4) 0.3523(3) 0.0376(11) Uani 1 1 d . . .
O2 O 0.8282(6) 0.3537(5) 0.2351(4) 0.0578(15) Uani 1 1 d . . .
C11 C 0.7692(6) 0.3410(5) 0.3160(5) 0.0385(15) Uani 1 1 d D . .
C12 C 0.7984(7) 0.4069(6) 0.3834(6) 0.057(2) Uani 1 1 d D A .
F1 F 0.7040(5) 0.4204(7) 0.4568(5) 0.111(3) Uani 1 1 d D . .
F2 F 0.8197(8) 0.4986(4) 0.3376(6) 0.105(3) Uani 1 1 d D . .
C13 C 0.9014(8) 0.3692(6) 0.4180(6) 0.066(3) Uani 1 1 d D . .
F3 F 0.9121(10) 0.4268(8) 0.4836(7) 0.079(4) Uiso 0.60 1 d PD A .
F4 F 0.9994(8) 0.3770(9) 0.3438(7) 0.080(3) Uiso 0.60 1 d PD A .
F5 F 0.8996(11) 0.2757(7) 0.4541(8) 0.086(4) Uiso 0.60 1 d PD A .
F3A F 0.9944(10) 0.3329(11) 0.3531(9) 0.063(2) Uiso 0.40 1 d PD A 3
F4A F 0.8600(12) 0.2932(9) 0.4833(9) 0.063(2) Uiso 0.40 1 d PD A 3
F5A F 0.9378(13) 0.4383(9) 0.4573(11) 0.063(2) Uiso 0.40 1 d PD A 3
O3 O 0.7688(4) 0.0879(4) 0.2993(4) 0.0424(12) Uani 1 1 d . . .
O4 O 0.9288(5) 0.1317(6) 0.1880(5) 0.0655(17) Uani 1 1 d . . .
C14 C 0.8762(7) 0.0840(6) 0.2576(6) 0.052(2) Uani 1 1 d D B .
C15 C 0.9421(10) -0.0091(8) 0.3008(8) 0.103(4) Uiso 1 1 d D . .
F6 F 0.9820(18) -0.0901(13) 0.2519(12) 0.119(3) Uiso 0.50 1 d PD B .
F7 F 0.8716(16) -0.0484(14) 0.3913(11) 0.119(3) Uiso 0.50 1 d PD B .
F6A F 0.8821(14) -0.0887(12) 0.3407(12) 0.107(2) Uiso 0.50 1 d PD B 1
F7A F 1.0392(14) -0.0466(13) 0.2299(11) 0.107(2) Uiso 0.50 1 d PD B 1
C16 C 1.0428(17) 0.0101(13) 0.3315(13) 0.119(3) Uiso 0.50 1 d PD B .
F8 F 0.9961(16) 0.0866(11) 0.3860(12) 0.119(3) Uiso 0.50 1 d PD . .
F9 F 1.1231(13) 0.0340(12) 0.2515(11) 0.119(3) Uiso 0.50 1 d PD . .
F10 F 1.0770(15) -0.0794(11) 0.3734(12) 0.119(3) Uiso 0.50 1 d PD . .
C16A C 0.9897(17) 0.0203(14) 0.3688(15) 0.107(2) Uiso 0.50 1 d PD B 2
F8A F 0.9055(13) 0.0570(11) 0.4391(10) 0.107(2) Uiso 0.50 1 d PD B 2
F9A F 1.0651(14) 0.0935(10) 0.3326(11) 0.107(2) Uiso 0.50 1 d PD B 2
F10A F 1.0555(14) -0.0557(11) 0.4073(11) 0.107(2) Uiso 0.50 1 d PD B 2
O5 O 0.8322(5) 0.2604(4) -0.0299(4) 0.0516(14) Uani 1 1 d . . .
O6 O 0.7445(8) 0.4117(5) -0.0381(5) 0.081(2) Uani 1 1 d . . .
C17 C 0.7885(7) 0.3342(6) -0.0697(5) 0.0441(17) Uani 1 1 d D . .
C18 C 0.7832(7) 0.3236(6) -0.1712(6) 0.062(2) Uani 1 1 d D C .
F11 F 0.7815(8) 0.2250(5) -0.1805(5) 0.100(2) Uani 1 1 d D . .
F12 F 0.6802(6) 0.3701(7) -0.1856(5) 0.102(2) Uani 1 1 d D . .
C19 C 0.8803(10) 0.3613(8) -0.2460(6) 0.095(5) Uani 1 1 d D . .
F13 F 0.8959(13) 0.4554(8) -0.2285(10) 0.095(3) Uiso 0.50 1 d PD C .
F14 F 0.8666(13) 0.3655(11) -0.3308(7) 0.095(3) Uiso 0.50 1 d PD C .
F15 F 0.9786(10) 0.2998(10) -0.2384(11) 0.095(3) Uiso 0.50 1 d PD C .
F13A F 0.8584(12) 0.4584(7) -0.2588(10) 0.087(3) Uiso 0.50 1 d PD C 5
F14A F 0.8706(12) 0.3182(10) -0.3242(8) 0.087(3) Uiso 0.50 1 d PD C 5
F15A F 0.9864(9) 0.3348(10) -0.2307(10) 0.087(3) Uiso 0.50 1 d PD C 5
O1S O 1.0739(6) 0.3754(5) -0.0472(6) 0.073(2) Uani 1 1 d . . .
O2S O 0.9560(13) 0.5175(11) 0.0596(11) 0.063(3) Uiso 0.50 1 d P . .
O3S O 0.9709(14) 0.5652(14) 0.0237(11) 0.066(4) Uiso 0.50 1 d P . .

loop_
_atom_site_aniso_label
_atom_site_aniso_U_11
_atom_site_aniso_U_22
_atom_site_aniso_U_33
_atom_site_aniso_U_23
_atom_site_aniso_U_13
_atom_site_aniso_U_12
Pd1 0.0238(3) 0.0296(3) 0.0238(3) -0.00196(17) -0.00978(18) -0.00221(17)
Ag1 0.0499(4) 0.1151(7) 0.0341(3) -0.0047(3) -0.0143(3) -0.0078(4)
Fe1 0.0284(5) 0.0370(5) 0.0267(5) -0.0027(4) -0.0126(4) -0.0009(4)
C1 0.030(3) 0.034(3) 0.027(3) -0.004(2) -0.013(2) 0.000(2)
C2 0.042(4) 0.036(3) 0.040(4) -0.011(3) -0.022(3) 0.001(3)
C3 0.054(5) 0.060(5) 0.033(4) -0.011(3) -0.028(3) 0.005(4)
C4 0.051(4) 0.060(5) 0.023(3) 0.002(3) -0.011(3) 0.009(4)
C5 0.031(3) 0.046(4) 0.026(3) 0.002(3) -0.004(3) 0.001(3)
C6 0.027(3) 0.037(3) 0.027(3) -0.006(2) -0.009(2) 0.001(2)
C7 0.029(3) 0.054(4) 0.030(3) -0.005(3) -0.008(3) -0.003(3)
C8 0.026(3) 0.069(5) 0.050(4) -0.008(4) -0.017(3) 0.000(3)
C9 0.035(4) 0.058(5) 0.047(4) -0.011(3) -0.023(3) 0.013(3)
C10 0.040(4) 0.035(3) 0.039(4) -0.007(3) -0.019(3) 0.006(3)
P1 0.0252(7) 0.0276(7) 0.0216(7) -0.0019(5) -0.0076(6) -0.0016(6)
P2 0.0279(8) 0.0293(7) 0.0237(7) -0.0038(6) -0.0095(6) -0.0007(6)
C1A 0.028(3) 0.033(3) 0.030(3) -0.004(2) -0.011(2) -0.001(2)
C2A 0.038(4) 0.038(3) 0.032(3) -0.001(3) -0.004(3) -0.005(3)
C3A 0.042(4) 0.060(5) 0.041(4) -0.006(4) 0.006(3) -0.002(4)
C4A 0.040(4) 0.067(5) 0.059(5) -0.016(4) -0.004(4) 0.015(4)
C5A 0.052(5) 0.058(5) 0.052(5) -0.003(4) -0.017(4) 0.019(4)
C6A 0.041(4) 0.045(4) 0.029(3) 0.003(3) -0.008(3) 0.007(3)
C1B 0.028(3) 0.028(3) 0.032(3) 0.002(2) -0.009(2) -0.001(2)
C2B 0.036(3) 0.037(3) 0.032(3) -0.001(3) -0.006(3) -0.004(3)
C3B 0.040(4) 0.056(5) 0.041(4) 0.009(3) 0.001(3) -0.001(3)
C4B 0.039(4) 0.057(5) 0.064(6) 0.023(4) -0.011(4) -0.017(4)
C5B 0.058(5) 0.043(4) 0.074(6) 0.008(4) -0.035(5) -0.022(4)
C6B 0.044(4) 0.038(4) 0.041(4) 0.001(3) -0.016(3) -0.011(3)
C1C 0.032(3) 0.032(3) 0.027(3) -0.006(2) -0.007(2) -0.002(2)
C2C 0.031(3) 0.043(4) 0.027(3) -0.002(3) -0.007(3) -0.004(3)
C3C 0.048(4) 0.050(4) 0.026(3) 0.000(3) -0.008(3) -0.005(3)
C4C 0.049(5) 0.070(5) 0.029(4) -0.002(3) -0.001(3) -0.008(4)
C5C 0.034(4) 0.082(6) 0.040(4) -0.013(4) -0.004(3) 0.005(4)
C6C 0.038(4) 0.059(5) 0.032(4) -0.007(3) -0.010(3) 0.008(3)
C1D 0.033(3) 0.027(3) 0.040(4) 0.002(3) -0.016(3) -0.003(2)
C2D 0.068(5) 0.042(4) 0.043(4) -0.010(3) -0.020(4) -0.009(4)
C3D 0.093(7) 0.038(4) 0.071(6) -0.010(4) -0.034(6) -0.013(4)
C4D 0.073(6) 0.040(4) 0.089(7) 0.007(4) -0.044(6) -0.018(4)
C5D 0.050(5) 0.051(5) 0.064(5) 0.021(4) -0.024(4) -0.015(4)
C6D 0.042(4) 0.038(4) 0.047(4) 0.000(3) -0.014(3) 0.000(3)
O1 0.036(3) 0.047(3) 0.036(2) -0.010(2) -0.014(2) -0.011(2)
O2 0.057(4) 0.072(4) 0.046(3) -0.009(3) -0.006(3) -0.027(3)
C11 0.032(3) 0.046(4) 0.043(4) -0.012(3) -0.016(3) -0.003(3)
C12 0.052(5) 0.062(5) 0.066(6) -0.026(4) -0.022(4) -0.012(4)
F1 0.057(4) 0.187(8) 0.102(5) -0.108(6) -0.001(3) -0.019(4)
F2 0.167(8) 0.049(3) 0.137(7) -0.012(4) -0.100(6) -0.013(4)
C13 0.069(6) 0.080(7) 0.064(6) -0.013(5) -0.032(5) -0.024(5)
O3 0.037(3) 0.047(3) 0.047(3) -0.002(2) -0.023(2) 0.007(2)
O4 0.040(3) 0.084(5) 0.064(4) 0.003(3) -0.008(3) 0.005(3)
C14 0.043(4) 0.059(5) 0.056(5) -0.008(4) -0.023(4) 0.011(4)
O5 0.061(4) 0.056(3) 0.044(3) 0.004(2) -0.025(3) -0.008(3)
O6 0.113(6) 0.062(4) 0.066(5) -0.017(3) -0.027(4) 0.015(4)
C17 0.049(4) 0.046(4) 0.035(4) 0.001(3) -0.009(3) -0.007(3)
C18 0.067(6) 0.073(6) 0.052(5) -0.008(4) -0.025(5) -0.002(5)
F11 0.159(8) 0.083(4) 0.082(5) -0.022(4) -0.060(5) -0.029(5)
F12 0.066(4) 0.154(7) 0.092(5) -0.007(5) -0.045(4) 0.014(4)
C19 0.106(10) 0.124(11) 0.033(5) -0.006(6) -0.007(5) 0.040(8)
O1S 0.061(4) 0.050(4) 0.133(7) 0.016(4) -0.071(5) -0.026(3)

loop_
_atom_type_symbol
_atom_type_description
_atom_type_scat_dispersion_real
_atom_type_scat_dispersion_imag
_atom_type_scat_source
C C 0.0033 0.0016 'International Tables Vol C Tables 4.2.6.8 and 6.1.1.4'
H H 0.0000 0.0000 'International Tables Vol C Tables 4.2.6.8 and 6.1.1.4'
O O 0.0106 0.0060 'International Tables Vol C Tables 4.2.6.8 and 6.1.1.4'
F F 0.0171 0.0103 'International Tables Vol C Tables 4.2.6.8 and 6.1.1.4'
P P 0.1023 0.0942 'International Tables Vol C Tables 4.2.6.8 and 6.1.1.4'
Fe Fe 0.3463 0.8444 'International Tables Vol C Tables 4.2.6.8 and 6.1.1.4'
Pd Pd -0.9988 1.0072 'International Tables Vol C Tables 4.2.6.8 and 6.1.1.4'
Ag Ag -0.8971 1.1015 'International Tables Vol C Tables 4.2.6.8 and 6.1.1.4'

loop_
_geom_angle_atom_site_label_1
_geom_angle_atom_site_label_2
_geom_angle_atom_site_label_3
_geom_angle
_geom_angle_site_symmetry_1
_geom_angle_site_symmetry_3
_geom_angle_publ_flag
O3 Pd1 O1 86.5(2) . . ?
O3 Pd1 P1 89.46(15) . . ?
O1 Pd1 P1 175.49(15) . . ?
O3 Pd1 P2 164.43(16) . . ?
O1 Pd1 P2 85.83(14) . . ?
P1 Pd1 P2 97.64(6) . . ?
O3 Pd1 Ag1 82.61(15) . . ?
O1 Pd1 Ag1 83.22(14) . . ?
P1 Pd1 Ag1 98.23(4) . . ?
P2 Pd1 Ag1 109.86(5) . . ?
O5 Ag1 O2 153.7(2) . . ?
O5 Ag1 O4 117.0(2) . . ?
O2 Ag1 O4 87.5(3) . . ?
O5 Ag1 Pd1 119.26(16) . . ?
O2 Ag1 Pd1 74.19(15) . . ?
O4 Ag1 Pd1 75.54(15) . . ?
C1 Fe1 C5 41.9(3) . . ?
C1 Fe1 C6 107.7(2) . . ?
C5 Fe1 C6 109.9(3) . . ?
C1 Fe1 C7 109.3(3) . . ?
C5 Fe1 C7 139.5(3) . . ?
C6 Fe1 C7 41.9(3) . . ?
C1 Fe1 C2 42.1(3) . . ?
C5 Fe1 C2 69.9(3) . . ?
C6 Fe1 C2 136.7(3) . . ?
C7 Fe1 C2 109.2(3) . . ?
C1 Fe1 C10 136.8(3) . . ?
C5 Fe1 C10 110.2(3) . . ?
C6 Fe1 C10 41.3(3) . . ?
C7 Fe1 C10 69.4(3) . . ?
C2 Fe1 C10 178.1(3) . . ?
C1 Fe1 C4 69.3(3) . . ?
C5 Fe1 C4 40.5(3) . . ?
C6 Fe1 C4 140.0(3) . . ?
C7 Fe1 C4 177.8(3) . . ?
C2 Fe1 C4 68.6(3) . . ?
C10 Fe1 C4 112.9(3) . . ?
C1 Fe1 C3 69.3(3) . . ?
C5 Fe1 C3 68.3(3) . . ?
C6 Fe1 C3 177.0(3) . . ?
C7 Fe1 C3 138.0(3) . . ?
C2 Fe1 C3 40.6(3) . . ?
C10 Fe1 C3 141.3(3) . . ?
C4 Fe1 C3 40.1(3) . . ?
C1 Fe1 C9 176.4(3) . . ?
C5 Fe1 C9 138.6(3) . . ?
C6 Fe1 C9 68.7(3) . . ?
C7 Fe1 C9 68.1(3) . . ?
C2 Fe1 C9 140.6(3) . . ?
C10 Fe1 C9 40.4(3) . . ?
C4 Fe1 C9 113.3(3) . . ?
C3 Fe1 C9 114.2(3) . . ?
C1 Fe1 C8 140.0(3) . . ?
C5 Fe1 C8 178.0(3) . . ?
C6 Fe1 C8 69.1(3) . . ?
C7 Fe1 C8 40.9(3) . . ?
C2 Fe1 C8 112.0(3) . . ?
C10 Fe1 C8 67.9(3) . . ?
C4 Fe1 C8 139.2(3) . . ?
C3 Fe1 C8 112.7(3) . . ?
C9 Fe1 C8 39.4(3) . . ?
C5 C1 C2 107.3(6) . . ?
C5 C1 P1 123.5(5) . . ?
C2 C1 P1 129.2(5) . . ?
C5 C1 Fe1 69.8(4) . . ?
C2 C1 Fe1 70.5(4) . . ?
P1 C1 Fe1 126.0(3) . . ?
C3 C2 C1 107.0(6) . . ?
C3 C2 Fe1 70.8(4) . . ?
C1 C2 Fe1 67.4(4) . . ?
C4 C3 C2 108.7(6) . . ?
C4 C3 Fe1 69.5(4) . . ?
C2 C3 Fe1 68.5(4) . . ?
C5 C4 C3 108.7(6) . . ?
C5 C4 Fe1 68.1(4) . . ?
C3 C4 Fe1 70.4(4) . . ?
C4 C5 C1 108.3(7) . . ?
C4 C5 Fe1 71.4(4) . . ?
C1 C5 Fe1 68.3(4) . . ?
C10 C6 C7 107.4(6) . . ?
C10 C6 P2 127.0(5) . . ?
C7 C6 P2 125.5(5) . . ?
C10 C6 Fe1 70.9(4) . . ?
C7 C6 Fe1 69.5(4) . . ?
P2 C6 Fe1 125.2(3) . . ?
C8 C7 C6 107.4(7) . . ?
C8 C7 Fe1 71.2(4) . . ?
C6 C7 Fe1 68.7(4) . . ?
C9 C8 C7 108.4(7) . . ?
C9 C8 Fe1 70.3(4) . . ?
C7 C8 Fe1 67.9(4) . . ?
C8 C9 C10 109.5(6) . . ?
C8 C9 Fe1 70.3(4) . . ?
C10 C9 Fe1 69.3(4) . . ?
C9 C10 C6 107.3(6) . . ?
C9 C10 Fe1 70.3(4) . . ?
C6 C10 Fe1 67.8(4) . . ?
C1 P1 C1B 109.3(3) . . ?
C1 P1 C1A 102.7(3) . . ?
C1B P1 C1A 105.4(3) . . ?
C1 P1 Pd1 116.6(2) . . ?
C1B P1 Pd1 110.7(2) . . ?
C1A P1 Pd1 111.4(2) . . ?
C6 P2 C1D 105.3(3) . . ?
C6 P2 C1C 102.6(3) . . ?
C1D P2 C1C 106.4(3) . . ?
C6 P2 Pd1 125.3(2) . . ?
C1D P2 Pd1 108.2(2) . . ?
C1C P2 Pd1 107.7(2) . . ?
C6A C1A C2A 119.1(6) . . ?
C6A C1A P1 121.5(5) . . ?
C2A C1A P1 119.4(5) . . ?
C3A C2A C1A 119.5(7) . . ?
C4A C3A C2A 120.8(7) . . ?
C5A C4A C3A 119.7(8) . . ?
C6A C5A C4A 120.4(8) . . ?
C5A C6A C1A 120.4(7) . . ?
C6B C1B C2B 119.3(6) . . ?
C6B C1B P1 121.3(5) . . ?
C2B C1B P1 119.5(5) . . ?
C3B C2B C1B 120.3(7) . . ?
C4B C3B C2B 119.9(8) . . ?
C3B C4B C5B 120.2(7) . . ?
C4B C5B C6B 120.9(7) . . ?
C5B C6B C1B 119.4(7) . . ?
C2C C1C C6C 119.9(6) . . ?
C2C C1C P2 120.8(5) . . ?
C6C C1C P2 119.3(5) . . ?
C1C C2C C3C 119.4(6) . . ?
C4C C3C C2C 120.7(7) . . ?
C3C C4C C5C 120.1(7) . . ?
C6C C5C C4C 120.0(7) . . ?
C5C C6C C1C 119.9(7) . . ?
C2D C1D C6D 119.6(7) . . ?
C2D C1D P2 121.6(6) . . ?
C6D C1D P2 118.8(5) . . ?
C1D C2D C3D 120.6(8) . . ?
C4D C3D C2D 119.8(9) . . ?
C5D C4D C3D 120.4(8) . . ?
C4D C5D C6D 120.3(9) . . ?
C5D C6D C1D 119.3(8) . . ?
C11 O1 Pd1 122.7(4) . . ?
C11 O2 Ag1 128.8(5) . . ?
O2 C11 O1 130.5(7) . . ?
O2 C11 C12 113.7(6) . . ?
O1 C11 C12 115.8(6) . . ?
F1 C12 F2 106.7(7) . . ?
F1 C12 C13 108.8(7) . . ?
F2 C12 C13 107.2(7) . . ?
F1 C12 C11 109.7(6) . . ?
F2 C12 C11 109.1(7) . . ?
C13 C12 C11 115.0(6) . . ?
F5 C13 F3A 83.5(9) . . ?
F5 C13 F5A 122.3(11) . . ?
F3A C13 F5A 107.9(10) . . ?
F5 C13 F4 108.9(9) . . ?
F3A C13 F4 26.1(7) . . ?
F5A C13 F4 89.2(9) . . ?
F5 C13 F3 109.2(9) . . ?
F3A C13 F3 122.9(10) . . ?
F5A C13 F3 19.1(8) . . ?
F4 C13 F3 107.3(8) . . ?
F5 C13 F4A 25.2(7) . . ?
F3A C13 F4A 108.6(10) . . ?
F5A C13 F4A 111.2(10) . . ?
F4 C13 F4A 133.8(10) . . ?
F3 C13 F4A 93.8(9) . . ?
F5 C13 C12 113.8(8) . . ?
F3A C13 C12 114.3(8) . . ?
F5A C13 C12 111.8(9) . . ?
F4 C13 C12 107.1(8) . . ?
F3 C13 C12 110.3(8) . . ?
F4A C13 C12 102.9(8) . . ?
F3A F4 C13 73.9(12) . . ?
F4A F5 C13 81.9(14) . . ?
F4A F5 F3A 130.3(15) . . ?
C13 F5 F3A 48.4(6) . . ?
F4 F3A C13 80.0(13) . . ?
F4 F3A F5 126.9(15) . . ?
C13 F3A F5 48.1(6) . . ?
F5 F4A C13 72.9(13) . . ?
C14 O3 Pd1 127.9(5) . . ?
C14 O4 Ag1 122.8(5) . . ?
O4 C14 O3 130.8(7) . . ?
O4 C14 C15 120.1(8) . . ?
O3 C14 C15 108.6(8) . . ?
F6A C15 F6 67.4(10) . . ?
F6A C15 C16A 106.9(13) . . ?
F6 C15 C16A 126.2(14) . . ?
F6A C15 F7A 104.8(11) . . ?
F6 C15 F7A 38.6(9) . . ?
C16A C15 F7A 106.8(12) . . ?
F6A C15 C16 119.8(13) . . ?
F6 C15 C16 104.2(13) . . ?
C16A C15 C16 29.4(10) . . ?
F7A C15 C16 77.8(11) . . ?
F6A C15 F7 39.6(9) . . ?
F6 C15 F7 104.1(11) . . ?
C16A C15 F7 73.5(12) . . ?
F7A C15 F7 135.5(12) . . ?
C16 C15 F7 97.4(12) . . ?
F6A C15 C14 119.7(11) . . ?
F6 C15 C14 120.3(12) . . ?
C16A C15 C14 108.8(10) . . ?
F7A C15 C14 109.1(11) . . ?
C16 C15 C14 115.3(10) . . ?
F7 C15 C14 112.7(11) . . ?
F7A F6 C15 73.9(13) . . ?
F7A F6 F6A 128.1(16) . . ?
C15 F6 F6A 56.2(8) . . ?
F6A F7 C15 64.8(10) . . ?
F6A F7 C16A 109.1(15) . . ?
C15 F7 C16A 51.8(10) . . ?
F7 F6A C15 75.6(12) . . ?
F7 F6A F6 127.1(16) . . ?
C15 F6A F6 56.4(8) . . ?
F6 F7A C15 67.5(11) . . ?
F6 F7A F9 149.4(19) . . ?
C15 F7A F9 89.3(11) . . ?
F6 F7A C16 104.6(16) . . ?
C15 F7A C16 51.8(8) . . ?
F9 F7A C16 45.1(7) . . ?
C16A C16 F9A 88(2) . . ?
C16A C16 F9 153(3) . . ?
F9A C16 F9 71.8(13) . . ?
C16A C16 F8 44(2) . . ?
F9A C16 F8 43.9(10) . . ?
F9 C16 F8 114.9(15) . . ?
C16A C16 F10 95(2) . . ?
F9A C16 F10 133(2) . . ?
F9 C16 F10 111.2(14) . . ?
F8 C16 F10 118.8(15) . . ?
C16A C16 F10A 74(2) . . ?
F9A C16 F10A 116.4(17) . . ?
F9 C16 F10A 129.7(17) . . ?
F8 C16 F10A 93.3(14) . . ?
F10 C16 F10A 25.6(10) . . ?
C16A C16 C15 72(3) . . ?
F9A C16 C15 121.1(16) . . ?
F9 C16 C15 103.6(14) . . ?
F8 C16 C15 102.0(13) . . ?
F10 C16 C15 103.9(14) . . ?
F10A C16 C15 110.4(15) . . ?
C16A C16 F7A 122(3) . . ?
F9A C16 F7A 126.0(16) . . ?
F9 C16 F7A 63.0(11) . . ?
F8 C16 F7A 145.3(16) . . ?
F10 C16 F7A 91.2(13) . . ?
F10A C16 F7A 114.7(14) . . ?
C15 C16 F7A 50.5(8) . . ?
F9A F8 C16A 89.6(15) . . ?
F9A F8 F8A 161.8(16) . . ?
C16A F8 F8A 72.9(14) . . ?
F9A F8 C16 59.2(12) . . ?
C16A F8 C16 30.8(13) . . ?
F8A F8 C16 103.7(14) . . ?
C16 F9 F9A 50.0(10) . . ?
C16 F9 F7A 71.9(11) . . ?
F9A F9 F7A 115.4(10) . . ?
F10A F10 C16 79(2) . . ?
F10A F10 C16A 57.7(17) . . ?
C16 F10 C16A 26.7(10) . . ?
C16 C16A F8 105(3) . . ?
C16 C16A F8A 166(3) . . ?
F8 C16A F8A 61.7(15) . . ?
C16 C16A F10A 75(2) . . ?
F8 C16A F10A 114(2) . . ?
F8A C16A F10A 107.1(16) . . ?
C16 C16A F9A 61(2) . . ?
F8 C16A F9A 44.7(12) . . ?
F8A C16A F9A 106.2(16) . . ?
F10A C16A F9A 105.9(15) . . ?
C16 C16A C15 78(3) . . ?
F8 C16A C15 131(2) . . ?
F8A C16A C15 111.8(15) . . ?
F10A C16A C15 113.2(15) . . ?
F9A C16A C15 112.1(15) . . ?
C16 C16A F10 58.2(19) . . ?
F8 C16A F10 129(2) . . ?
F8A C16A F10 127.1(16) . . ?
F10A C16A F10 22.0(9) . . ?
F9A C16A F10 104.5(14) . . ?
C15 C16A F10 94.6(13) . . ?
C16 C16A F7 121(3) . . ?
F8 C16A F7 131.6(19) . . ?
F8A C16A F7 72.2(12) . . ?
F10A C16A F7 91.6(13) . . ?
F9A C16A F7 161.8(17) . . ?
C15 C16A F7 54.7(10) . . ?
F10 C16A F7 89.9(13) . . ?
F8 F8A C16A 45.4(11) . . ?
F8 F9A C16 77.0(12) . . ?
F8 F9A C16A 45.7(12) . . ?
C16 F9A C16A 31.6(12) . . ?
F8 F9A F9 133.9(14) . . ?
C16 F9A F9 58.2(10) . . ?
C16A F9A F9 88.6(12) . . ?
F10 F10A C16A 100(2) . . ?
F10 F10A C16 75.8(19) . . ?
C16A F10A C16 30.4(11) . . ?
C17 O5 Ag1 116.5(5) . . ?
O6 C17 O5 128.2(8) . . ?
O6 C17 C18 116.1(7) . . ?
O5 C17 C18 115.6(7) . . ?
F12 C18 F11 106.4(8) . . ?
F12 C18 C19 107.7(7) . . ?
F11 C18 C19 108.1(8) . . ?
F12 C18 C17 110.0(7) . . ?
F11 C18 C17 108.5(7) . . ?
C19 C18 C17 115.8(7) . . ?
F14 C19 F13A 82.6(10) . . ?
F14 C19 F15A 120.3(12) . . ?
F13A C19 F15A 112.1(11) . . ?
F14 C19 F15 110.5(10) . . ?
F13A C19 F15 133.8(12) . . ?
F15A C19 F15 22.7(8) . . ?
F14 C19 F13 108.5(10) . . ?
F13A C19 F13 30.1(8) . . ?
F15A C19 F13 85.6(11) . . ?
F15 C19 F13 108.3(11) . . ?
F14 C19 F14A 27.0(8) . . ?
F13A C19 F14A 109.4(9) . . ?
F15A C19 F14A 110.5(9) . . ?
F15 C19 F14A 93.1(10) . . ?
F13 C19 F14A 135.1(11) . . ?
F14 C19 C18 115.4(10) . . ?
F13A C19 C18 108.3(9) . . ?
F15A C19 C18 113.4(9) . . ?
F15 C19 C18 105.1(9) . . ?
F13 C19 C18 108.7(8) . . ?
F14A C19 C18 102.6(9) . . ?
F13A F13 C19 69.7(11) . . ?
F14A F14 C19 84.7(14) . . ?
F14A F14 F13A 133.3(15) . . ?
C19 F14 F13A 49.0(6) . . ?
F15A F15 C19 74.8(16) . . ?
F13 F13A C19 80.2(12) . . ?
F13 F13A F14 121.6(16) . . ?
C19 F13A F14 48.4(6) . . ?
F14 F14A C19 68.2(12) . . ?
F15 F15A C19 82.5(17) . . ?
O3S O1S O2S 30.2(11) 2_765 2_765 ?
O3S O2S O1S 37.2(14) . 2_765 ?
O3S O2S O3S 94(2) . 2_765 ?
O1S O2S O3S 129.7(15) 2_765 2_765 ?
O2S O3S O1S 113(2) . 2_765 ?
O2S O3S O2S 86(2) . 2_765 ?
O1S O3S O2S 157.4(19) 2_765 2_765 ?

loop_
_geom_bond_atom_site_label_1
_geom_bond_atom_site_label_2
_geom_bond_distance
_geom_bond_site_symmetry_2
_geom_bond_publ_flag
Pd1 O3 2.095(5) . ?
Pd1 O1 2.114(4) . ?
Pd1 P1 2.2609(15) . ?
Pd1 P2 2.2808(16) . ?
Pd1 Ag1 3.0987(8) . ?
Ag1 O5 2.164(6) . ?
Ag1 O2 2.249(6) . ?
Ag1 O4 2.403(7) . ?
Fe1 C1 1.992(6) . ?
Fe1 C5 2.011(7) . ?
Fe1 C6 2.011(6) . ?
Fe1 C7 2.022(7) . ?
Fe1 C2 2.034(7) . ?
Fe1 C10 2.054(7) . ?
Fe1 C4 2.054(7) . ?
Fe1 C3 2.065(7) . ?
Fe1 C9 2.066(7) . ?
Fe1 C8 2.067(7) . ?
C1 C5 1.431(9) . ?
C1 C2 1.447(9) . ?
C1 P1 1.794(6) . ?
C2 C3 1.423(10) . ?
C3 C4 1.411(12) . ?
C4 C5 1.406(10) . ?
C6 C10 1.435(9) . ?
C6 C7 1.442(10) . ?
C6 P2 1.791(6) . ?
C7 C8 1.430(10) . ?
C8 C9 1.394(12) . ?
C9 C10 1.422(10) . ?
P1 C1B 1.811(6) . ?
P1 C1A 1.823(6) . ?
P2 C1D 1.820(6) . ?
P2 C1C 1.826(6) . ?
C1A C6A 1.391(9) . ?
C1A C2A 1.399(9) . ?
C2A C3A 1.380(10) . ?
C3A C4A 1.379(13) . ?
C4A C5A 1.376(13) . ?
C5A C6A 1.376(11) . ?
C1B C6B 1.392(10) . ?
C1B C2B 1.396(9) . ?
C2B C3B 1.395(10) . ?
C3B C4B 1.365(13) . ?
C4B C5B 1.383(14) . ?
C5B C6B 1.388(11) . ?
C1C C2C 1.381(9) . ?
C1C C6C 1.401(10) . ?
C2C C3C 1.403(9) . ?
C3C C4C 1.358(12) . ?
C4C C5C 1.394(12) . ?
C5C C6C 1.379(11) . ?
C1D C2D 1.377(10) . ?
C1D C6D 1.402(10) . ?
C2D C3D 1.381(12) . ?
C3D C4D 1.377(15) . ?
C4D C5D 1.376(14) . ?
C5D C6D 1.385(11) . ?
O1 C11 1.246(9) . ?
O2 C11 1.224(9) . ?
C11 C12 1.564(9) . ?
C12 F1 1.344(9) . ?
C12 F2 1.378(9) . ?
C12 C13 1.462(12) . ?
C13 F5 1.332(11) . ?
C13 F3A 1.339(11) . ?
C13 F5A 1.345(11) . ?
C13 F4 1.372(11) . ?
C13 F3 1.372(10) . ?
C13 F4A 1.380(11) . ?
F4 F3A 0.612(15) . ?
F5 F4A 0.593(16) . ?
F5 F3A 1.778(16) . ?
O3 C14 1.248(10) . ?
O4 C14 1.219(11) . ?
C14 C15 1.576(12) . ?
C15 F6A 1.365(13) . ?
C15 F6 1.368(14) . ?
C15 C16A 1.41(3) . ?
C15 F7A 1.422(13) . ?
C15 C16 1.45(2) . ?
C15 F7 1.462(14) . ?
F6 F7A 0.92(2) . ?
F6 F6A 1.52(2) . ?
F7 F6A 0.96(2) . ?
F7 C16A 1.72(3) . ?
F7A F9 1.69(2) . ?
F7A C16 1.80(3) . ?
C16 C16A 0.73(2) . ?
C16 F9A 1.21(2) . ?
C16 F9 1.343(15) . ?
C16 F8 1.374(15) . ?
C16 F10 1.376(15) . ?
C16 F10A 1.39(2) . ?
F8 F9A 0.977(19) . ?
F8 C16A 0.99(2) . ?
F8 F8A 1.23(2) . ?
F9 F9A 1.50(2) . ?
F10 F10A 0.61(2) . ?
F10 C16A 1.61(2) . ?
C16A F8A 1.333(16) . ?
C16A F10A 1.386(16) . ?
C16A F9A 1.389(16) . ?
O5 C17 1.240(10) . ?
O6 C17 1.214(10) . ?
C17 C18 1.561(10) . ?
C18 F12 1.360(9) . ?
C18 F11 1.383(10) . ?
C18 C19 1.464(13) . ?
C19 F14 1.316(11) . ?
C19 F13A 1.328(12) . ?
C19 F15A 1.332(12) . ?
C19 F15 1.368(12) . ?
C19 F13 1.395(12) . ?
C19 F14A 1.411(12) . ?
F13 F13A 0.709(18) . ?
F14 F14A 0.644(17) . ?
F14 F13A 1.745(17) . ?
F15 F15A 0.533(19) . ?
O1S O3S 0.963(16) 2_765 ?
O1S O2S 1.471(16) 2_765 ?
O2S O3S 0.801(17) . ?
O2S O1S 1.471(16) 2_765 ?
O2S O3S 1.760(19) 2_765 ?
O3S O1S 0.963(16) 2_765 ?
O3S O2S 1.760(19) 2_765 ?
